data_7214874
loop_
_publ_author_name
'Zhao, Junwei'
'Luo, Jie'
'Chen, Lijuan'
'Yuan, Jing'
'Li, Huiying'
'Ma, Pengtao'
'Wang, Jingping'
'Niu, Jingyang'

_publ_section_title
;
 Novel 1-D double-chain organic--inorganic hybrid polyoxotungstates
 constructed from dimeric copper--lanthanide heterometallic
 silicotungstate units
;
_journal_issue 23
_journal_name_full CrystEngComm
_journal_page_first 7981
_journal_paper_doi 10.1039/c2ce26007g
_journal_volume 14
_journal_year 2012
_chemical_formula_sum 'C18 H98 Cu3 Gd2 N12 O95 Si2 W22'
_chemical_formula_weight 6609.08
_chemical_name_systematic
;
?
;
_space_group_IT_number 2
_symmetry_cell_setting triclinic
_symmetry_space_group_name_Hall '-P 1'
_symmetry_space_group_name_H-M 'P -1'
_atom_sites_solution_hydrogens geom
_atom_sites_solution_primary direct
_atom_sites_solution_secondary difmap
_audit_creation_method SHELXL-97
_cell_angle_alpha 85.704(8)
_cell_angle_beta 75.841(9)
_cell_angle_gamma 73.988(9)
_cell_formula_units_Z 1
_cell_length_a 11.383(5)
_cell_length_b 12.571(6)
_cell_length_c 21.312(10)
_cell_measurement_reflns_used 9687
_cell_measurement_temperature 296(2)
_cell_measurement_theta_max 25.00
_cell_measurement_theta_min 1.91
_cell_volume 2842(2)
_computing_cell_refinement 'Bruker XSCANS'
_computing_data_collection 'Bruker XSCANS'
_computing_data_reduction 'Bruker SHELXTL'
_computing_molecular_graphics 'Bruker SHELXTL'
_computing_publication_material 'Bruker SHELXTL'
_computing_structure_refinement 'SHELXL-97 (Sheldrick, 1997)'
_computing_structure_solution 'SHELXS-97 (Sheldrick, 1990)'
_diffrn_ambient_temperature 296(2)
_diffrn_detector_area_resol_mean none
_diffrn_measured_fraction_theta_full 0.967
_diffrn_measured_fraction_theta_max 0.967
_diffrn_measurement_device_type 'Bruker P4'
_diffrn_measurement_method '\w scans'
_diffrn_radiation_monochromator graphite
_diffrn_radiation_source 'fine-focus sealed tube'
_diffrn_radiation_type MoK\a
_diffrn_radiation_wavelength 0.71073
_diffrn_reflns_av_R_equivalents 0.0686
_diffrn_reflns_av_sigmaI/netI 0.1563
_diffrn_reflns_limit_h_max 13
_diffrn_reflns_limit_h_min -13
_diffrn_reflns_limit_k_max 14
_diffrn_reflns_limit_k_min -14
_diffrn_reflns_limit_l_max 25
_diffrn_reflns_limit_l_min -21
_diffrn_reflns_number 14024
_diffrn_reflns_theta_full 25.00
_diffrn_reflns_theta_max 25.00
_diffrn_reflns_theta_min 1.91
_diffrn_standards_decay_% none
_diffrn_standards_interval_count none
_diffrn_standards_interval_time none
_diffrn_standards_number none
_exptl_absorpt_coefficient_mu 23.979
_exptl_absorpt_correction_T_max 0.1342
_exptl_absorpt_correction_T_min 0.0624
_exptl_absorpt_correction_type multi-scan
_exptl_absorpt_process_details SADABS
_exptl_crystal_colour Purple
_exptl_crystal_density_diffrn 3.861
_exptl_crystal_density_method 'not measured'
_exptl_crystal_description Prism
_exptl_crystal_F_000 2921
_exptl_crystal_size_max 0.26
_exptl_crystal_size_mid 0.20
_exptl_crystal_size_min 0.14
_refine_diff_density_max 3.928
_refine_diff_density_min -4.438
_refine_diff_density_rms 0.617
_refine_ls_extinction_method none
_refine_ls_goodness_of_fit_ref 1.021
_refine_ls_hydrogen_treatment constr
_refine_ls_matrix_type full
_refine_ls_number_parameters 627
_refine_ls_number_reflns 9687
_refine_ls_number_restraints 94
_refine_ls_restrained_S_all 1.019
_refine_ls_R_factor_all 0.1150
_refine_ls_R_factor_gt 0.0784
_refine_ls_shift/su_max 0.004
_refine_ls_shift/su_mean 0.000
_refine_ls_structure_factor_coef Fsqd
_refine_ls_weighting_details 'calc w=1/[\s^2^(Fo^2^)+(0.0329P)^2^+0.0000P] where P=(Fo^2^+2Fc^2^)/3'
_refine_ls_weighting_scheme calc
_refine_ls_wR_factor_gt 0.1686
_refine_ls_wR_factor_ref 0.1795
_reflns_number_gt 6290
_reflns_number_total 9687
_reflns_threshold_expression >2sigma(I)
_cod_data_source_file c2ce26007g.txt
_cod_data_source_block 6
_cod_depositor_comments
;
The following automatic conversions were performed:

'_symmetry_cell_setting' value 'Triclinic' changed to 'triclinic'
according to
/usr/data/users/saulius/automatic-downloads/retrospective/RSC/lib/dictionaries/cif_core.dic
dictionary named 'cif_core.dic' version 2.4.2 from 2011-04-26.

Automatic conversion script
Id: cif_fix_values 2281 2013-09-26 08:29:07Z andrius 
;
_cod_original_sg_symbol_H-M P-1
_cod_database_code 7214874

loop_
_symmetry_equiv_pos_as_xyz
'x, y, z'
'-x, -y, -z'

loop_
_atom_site_label
_atom_site_type_symbol
_atom_site_fract_x
_atom_site_fract_y
_atom_site_fract_z
_atom_site_U_iso_or_equiv
_atom_site_adp_type
_atom_site_occupancy
_atom_site_symmetry_multiplicity
_atom_site_calc_flag
_atom_site_refinement_flags
Gd1 Gd 1.38884(13) 0.79519(11) -0.26713(6) 0.0340(4) Uani 1 1 d .
Si1 Si 1.7425(6) 0.8036(5) -0.2312(3) 0.0236(16) Uani 1 1 d .
O1 O 1.7387(15) 1.0504(15) -0.0459(7) 0.036(5) Uani 1 1 d .
O2 O 1.9411(16) 0.9239(14) -0.1348(7) 0.034(5) Uani 1 1 d .
O3 O 1.5970(16) 0.9461(12) -0.0971(7) 0.034(5) Uani 1 1 d .
O4 O 1.8195(15) 0.8119(13) -0.1779(7) 0.028(4) Uani 1 1 d U
O5 O 1.7441(15) 1.0490(13) -0.1786(7) 0.032(4) Uani 1 1 d .
O6 O 1.7936(17) 0.8254(14) -0.0531(8) 0.040(5) Uani 1 1 d U
O7 O 1.8714(17) 0.5992(15) -0.0271(8) 0.044(5) Uani 1 1 d .
O8 O 1.8808(16) 0.5731(15) -0.1589(7) 0.035(4) Uani 1 1 d .
O9 O 1.6720(16) 0.6888(13) -0.0862(7) 0.038(5) Uani 1 1 d .
O10 O 2.0020(14) 0.7044(13) -0.1274(7) 0.027(4) Uani 1 1 d .
O11 O 2.1779(16) 0.8116(14) -0.2007(8) 0.034(4) Uani 1 1 d U
O12 O 1.9903(16) 0.9080(14) -0.2631(8) 0.038(5) Uani 1 1 d .
O13 O 2.0502(15) 0.6928(15) -0.2554(7) 0.035(4) Uani 1 1 d .
O14 O 1.6123(19) 1.2321(16) -0.2379(9) 0.049(5) Uani 1 1 d .
O15 O 1.7477(14) 0.9068(13) -0.2812(7) 0.026(4) Uani 1 1 d U
O16 O 1.8307(16) 1.0830(14) -0.3038(7) 0.033(4) Uani 1 1 d .
O17 O 1.6125(15) 1.0822(13) -0.3262(8) 0.032(4) Uani 1 1 d U
O18 O 1.5301(13) 1.0414(12) -0.1998(7) 0.021(3) Uani 1 1 d U
O19 O 1.3454(14) 1.0437(13) -0.0861(7) 0.028(4) Uani 1 1 d U
O20 O 1.3560(14) 0.9301(14) -0.1864(8) 0.035(5) Uani 1 1 d .
O21 O 1.5992(14) 0.8073(12) -0.1934(7) 0.024(4) Uani 1 1 d .
O22 O 1.4417(15) 0.8160(14) -0.0864(7) 0.034(5) Uani 1 1 d .
O23 O 1.4792(17) 0.5913(13) -0.0657(7) 0.034(4) Uani 1 1 d .
O24 O 1.4350(14) 0.6843(13) -0.1750(8) 0.032(4) Uani 1 1 d .
O25 O 1.6704(13) 0.5730(12) -0.1813(7) 0.021(3) Uani 1 1 d U
O26 O 1.8662(16) 0.3766(15) -0.2056(8) 0.041(5) Uani 1 1 d .
O27 O 1.7825(15) 0.5082(12) -0.3052(7) 0.025(4) Uani 1 1 d .
O28 O 1.8133(15) 0.6876(14) -0.2718(7) 0.030(4) Uani 1 1 d .
O29 O 1.9990(14) 0.5158(12) -0.2802(7) 0.022(4) Uani 1 1 d U
O30 O 2.1765(15) 0.5879(15) -0.3733(9) 0.042(5) Uani 1 1 d .
O31 O 1.9331(13) 0.6133(14) -0.3857(7) 0.029(4) Uani 1 1 d U
O32 O 1.9934(15) 0.7912(13) -0.3585(7) 0.030(4) Uani 1 1 d U
O33 O 2.0496(18) 0.9970(14) -0.3914(8) 0.039(5) Uani 1 1 d .
O34 O 1.8307(14) 0.9644(12) -0.3984(7) 0.025(4) Uani 1 1 d U
O35 O 1.6079(19) 0.9806(14) -0.4405(7) 0.046(5) Uani 1 1 d .
O36 O 1.5186(15) 0.9029(14) -0.3204(8) 0.039(5) Uani 1 1 d .
O37 O 1.7416(14) 0.7841(13) -0.3872(7) 0.029(4) Uani 1 1 d .
O38 O 1.7388(15) 0.5784(14) -0.4267(7) 0.035(4) Uani 1 1 d .
O39 O 1.5850(15) 0.6782(14) -0.3123(7) 0.032(4) Uani 1 1 d U
O1W O 1.360(2) 0.777(2) -0.3719(13) 0.087 Uiso 1 1 d .
O2W O 1.2335(18) 0.9704(17) -0.2993(10) 0.055(5) Uiso 1 1 d .
O3W O 1.3427(19) 0.6132(17) -0.2787(10) 0.055(6) Uiso 1 1 d .
O4W O 2.0793(19) 1.4237(15) -0.4566(9) 0.057(6) Uani 1 1 d .
O5W O 0.535(5) 0.414(5) 0.436(3) 0.102(18) Uiso 0.50 1 d P
O6W O 0.389(3) 0.679(3) 0.0879(17) 0.129(12) Uiso 1 1 d .
O7W O 0.472(2) 0.5442(16) 0.2522(12) 0.073(7) Uani 1 1 d .
O8W O 0.537(2) 0.8325(19) 0.0302(10) 0.083(9) Uani 1 1 d .
O9W O 0.006(2) 0.8594(17) 0.2142(13) 0.074(7) Uani 1 1 d .
W1 W 1.75899(10) 0.95658(8) -0.10341(4) 0.0274(3) Uani 1 1 d .
W2 W 1.84238(10) 0.67869(8) -0.09258(4) 0.0282(3) Uani 1 1 d .
W3 W 2.02676(10) 0.81048(8) -0.19706(4) 0.0275(3) Uani 1 1 d .
W4 W 1.66730(11) 1.09097(8) -0.24997(4) 0.0292(3) Uani 1 1 d .
W5 W 1.45178(10) 0.94770(8) -0.13871(4) 0.0292(3) Uani 1 1 d .
W6 W 1.53311(10) 0.67667(9) -0.12746(5) 0.0291(3) Uani 1 1 d .
W7 W 1.83841(10) 0.51221(8) -0.22623(5) 0.0282(3) Uani 1 1 d .
W8 W 2.02710(10) 0.64031(8) -0.33138(4) 0.0274(3) Uani 1 1 d .
W9 W 1.93469(11) 0.94620(8) -0.34531(4) 0.0298(3) Uani 1 1 d .
W10 W 1.65130(10) 0.93867(8) -0.36809(4) 0.0297(3) Uani 1 1 d .
W11 W 1.74221(10) 0.63932(8) -0.35727(4) 0.0271(3) Uani 1 1 d .
Cu1 Cu 2.0801(3) 1.2476(3) -0.41489(15) 0.0426(9) Uani 1 1 d .
Cu2 Cu 2.0000 1.0000 0.0000 0.083(2) Uani 1 2 d S
N1 N 2.270(2) 1.210(2) -0.4533(13) 0.061(8) Uani 1 1 d .
H1A H 2.2944 1.1451 -0.4744 0.073 Uiso 1 1 calc R
H1B H 2.2876 1.2625 -0.4821 0.073 Uiso 1 1 calc R
N2 N 2.121(2) 1.2700(18) -0.3334(10) 0.039(6) Uani 1 1 d .
H2B H 2.0773 1.3377 -0.3180 0.047 Uiso 1 1 calc R
H2C H 2.0992 1.2196 -0.3039 0.047 Uiso 1 1 calc R
N3 N 1.8960(18) 1.2809(16) -0.3786(9) 0.032(5) Uani 1 1 d U
H3A H 1.8773 1.2239 -0.3539 0.039 Uiso 1 1 calc R
H3B H 1.8701 1.3415 -0.3536 0.039 Uiso 1 1 calc R
N4 N 2.039(2) 1.203(2) -0.4949(12) 0.055(7) Uani 1 1 d U
H4B H 2.0568 1.2497 -0.5279 0.066 Uiso 1 1 calc R
H4C H 2.0858 1.1342 -0.5067 0.066 Uiso 1 1 calc R
N5 N 2.131(3) 0.852(2) -0.0315(15) 0.080 Uiso 1 1 d .
H5A H 2.1168 0.8280 -0.0670 0.096 Uiso 1 1 calc R
H5B H 2.2093 0.8602 -0.0406 0.096 Uiso 1 1 calc R
N6 N 1.932(3) 0.914(3) 0.0715(15) 0.082 Uiso 1 1 d .
H6A H 1.9541 0.9278 0.1072 0.099 Uiso 1 1 calc R
H6B H 1.8478 0.9342 0.0793 0.099 Uiso 1 1 calc R
C1 C 2.345(4) 1.201(3) -0.4003(18) 0.082 Uiso 1 1 d .
H1C H 2.3793 1.1238 -0.3897 0.098 Uiso 1 1 calc R
H1D H 2.4133 1.2353 -0.4148 0.098 Uiso 1 1 calc R
C2 C 2.252(4) 1.260(4) -0.3429(18) 0.086 Uiso 1 1 d D
H2A H 2.2478 1.3340 -0.3616 0.103 Uiso 1 1 calc R
C3 C 2.316(4) 1.274(4) -0.2919(19) 0.099(14) Uiso 1 1 d D
H3C H 2.2555 1.3168 -0.2569 0.148 Uiso 1 1 calc R
H3D H 2.3794 1.3122 -0.3101 0.148 Uiso 1 1 calc R
H3E H 2.3547 1.2030 -0.2759 0.148 Uiso 1 1 calc R
C4 C 1.830(3) 1.301(2) -0.4339(12) 0.047(8) Uani 1 1 d D
H4A H 1.8418 1.3697 -0.4557 0.056 Uiso 1 1 calc R
C5 C 1.903(3) 1.208(2) -0.4793(14) 0.061(10) Uani 1 1 d D
H5C H 1.8726 1.2188 -0.5187 0.073 Uiso 1 1 calc R
H5D H 1.8903 1.1385 -0.4597 0.073 Uiso 1 1 calc R
C6 C 1.694(3) 1.312(3) -0.4133(15) 0.059(10) Uani 1 1 d .
H6C H 1.6549 1.3721 -0.3835 0.089 Uiso 1 1 calc R
H6D H 1.6794 1.2446 -0.3926 0.089 Uiso 1 1 calc R
H6E H 1.6578 1.3265 -0.4505 0.089 Uiso 1 1 calc R
C7 C 2.111(3) 0.770(2) 0.0270(18) 0.078 Uiso 1 1 d D
H7A H 2.1569 0.7829 0.0576 0.094 Uiso 1 1 calc R
C8 C 1.975(3) 0.803(3) 0.0594(17) 0.073 Uiso 1 1 d D
H8A H 1.9271 0.7836 0.0321 0.088 Uiso 1 1 calc R
H8B H 1.9609 0.7625 0.0999 0.088 Uiso 1 1 calc R
C9 C 2.131(4) 0.648(3) 0.0229(18) 0.083 Uiso 1 1 d D
H9A H 2.1062 0.6180 0.0655 0.124 Uiso 1 1 calc R
H9B H 2.2179 0.6133 0.0048 0.124 Uiso 1 1 calc R
H9C H 2.0808 0.6329 -0.0041 0.124 Uiso 1 1 calc R

loop_
_atom_site_aniso_label
_atom_site_aniso_U_11
_atom_site_aniso_U_22
_atom_site_aniso_U_33
_atom_site_aniso_U_23
_atom_site_aniso_U_13
_atom_site_aniso_U_12
Gd1 0.0390(8) 0.0312(8) 0.0220(6) -0.0053(5) 0.0023(6) -0.0002(6)
Si1 0.031(4) 0.025(4) 0.012(3) -0.004(3) 0.000(3) -0.005(3)
O1 0.031(10) 0.049(12) 0.018(8) -0.011(8) -0.007(8) 0.009(9)
O2 0.053(12) 0.036(10) 0.008(7) -0.009(7) 0.003(8) -0.008(9)
O3 0.055(12) 0.015(9) 0.012(8) -0.003(6) 0.011(8) 0.005(8)
O4 0.040(8) 0.031(7) 0.014(6) -0.001(6) -0.003(6) -0.017(6)
O5 0.036(10) 0.023(10) 0.027(9) -0.013(7) -0.004(8) 0.006(8)
O6 0.046(8) 0.037(8) 0.025(7) -0.009(6) 0.001(6) 0.005(7)
O7 0.054(13) 0.032(11) 0.037(10) 0.009(8) -0.007(9) -0.004(10)
O8 0.047(11) 0.049(12) 0.010(8) -0.002(7) -0.009(8) -0.013(9)
O9 0.051(12) 0.026(10) 0.020(9) 0.005(7) 0.014(8) -0.003(9)
O10 0.017(9) 0.035(10) 0.028(9) -0.009(7) -0.010(7) 0.002(7)
O11 0.040(8) 0.030(8) 0.036(7) -0.009(6) -0.007(6) -0.014(6)
O12 0.040(11) 0.036(11) 0.026(9) -0.004(8) -0.002(8) 0.005(9)
O13 0.026(10) 0.052(12) 0.020(8) -0.016(8) 0.005(7) -0.007(8)
O14 0.072(15) 0.044(13) 0.037(11) 0.000(9) -0.019(10) -0.016(11)
O15 0.033(7) 0.029(7) 0.012(6) 0.004(6) 0.000(6) -0.009(6)
O16 0.042(11) 0.036(11) 0.019(8) -0.001(7) -0.004(8) -0.010(9)
O17 0.034(8) 0.025(7) 0.034(7) 0.011(6) -0.016(6) -0.003(6)
O18 0.022(4) 0.021(4) 0.021(4) -0.0006(10) -0.0048(12) -0.0057(13)
O19 0.028(4) 0.027(4) 0.027(4) -0.0007(10) -0.0063(13) -0.0068(14)
O20 0.012(9) 0.040(11) 0.039(10) -0.007(8) -0.003(8) 0.016(8)
O21 0.024(9) 0.016(9) 0.015(8) 0.002(6) 0.002(7) 0.014(7)
O22 0.032(10) 0.038(11) 0.013(8) 0.001(7) 0.000(7) 0.015(8)
O23 0.057(12) 0.029(10) 0.015(8) -0.005(7) 0.003(8) -0.019(9)
O24 0.021(9) 0.020(9) 0.046(10) -0.005(8) 0.007(8) -0.002(7)
O25 0.021(4) 0.021(4) 0.021(4) 0.0003(10) -0.0051(12) -0.0053(13)
O26 0.044(11) 0.046(12) 0.019(9) 0.005(8) 0.003(8) -0.002(9)
O27 0.042(10) 0.017(9) 0.015(8) -0.010(6) -0.004(7) -0.004(8)
O28 0.026(10) 0.055(12) 0.010(7) -0.004(7) 0.002(7) -0.017(9)
O29 0.022(4) 0.022(4) 0.022(4) -0.0009(10) -0.0054(13) -0.0061(14)
O30 0.023(10) 0.043(12) 0.048(11) -0.005(9) 0.003(9) 0.005(8)
O31 0.014(7) 0.036(8) 0.029(7) 0.001(6) -0.007(6) 0.006(6)
O32 0.040(8) 0.034(7) 0.014(6) -0.009(6) 0.003(6) -0.013(6)
O33 0.067(13) 0.035(11) 0.025(9) -0.013(8) -0.013(9) -0.023(10)
O34 0.028(7) 0.011(6) 0.031(7) -0.008(5) -0.003(6) 0.003(6)
O35 0.080(15) 0.030(11) 0.017(8) 0.000(7) 0.004(9) -0.011(10)
O36 0.034(10) 0.032(10) 0.030(9) 0.001(8) 0.008(8) 0.013(8)
O37 0.026(9) 0.028(10) 0.020(8) -0.001(7) 0.003(7) 0.008(7)
O38 0.035(10) 0.039(11) 0.023(9) -0.017(8) 0.004(8) -0.004(8)
O39 0.028(7) 0.035(8) 0.029(7) 0.001(6) -0.004(6) -0.006(6)
O4W 0.071(15) 0.028(11) 0.048(12) -0.023(9) 0.019(11) 0.002(10)
O7W 0.075(16) 0.027(12) 0.101(19) -0.007(12) -0.006(14) 0.003(11)
O8W 0.088(18) 0.069(17) 0.047(13) -0.002(12) 0.004(13) 0.037(14)
O9W 0.070(16) 0.031(13) 0.12(2) -0.002(13) -0.022(14) -0.011(11)
W1 0.0401(6) 0.0220(6) 0.0137(5) -0.0090(4) -0.0016(4) 0.0002(5)
W2 0.0393(6) 0.0221(6) 0.0159(5) -0.0036(4) -0.0020(5) 0.0008(5)
W3 0.0349(6) 0.0251(6) 0.0185(5) -0.0082(4) -0.0023(4) -0.0029(5)
W4 0.0466(7) 0.0175(5) 0.0155(5) -0.0057(4) -0.0008(5) 0.0000(5)
W5 0.0346(6) 0.0265(6) 0.0149(5) -0.0070(4) 0.0026(4) 0.0051(5)
W6 0.0359(6) 0.0265(6) 0.0165(5) -0.0028(4) 0.0015(4) -0.0005(5)
W7 0.0371(6) 0.0183(5) 0.0207(5) -0.0078(4) 0.0018(5) 0.0012(5)
W8 0.0330(6) 0.0238(6) 0.0185(5) -0.0109(4) 0.0020(4) -0.0005(5)
W9 0.0436(7) 0.0237(6) 0.0165(5) -0.0047(4) 0.0010(5) -0.0059(5)
W10 0.0421(7) 0.0267(6) 0.0141(5) -0.0049(4) -0.0017(5) -0.0021(5)
W11 0.0337(6) 0.0248(6) 0.0169(5) -0.0116(4) 0.0015(4) -0.0019(5)
Cu1 0.052(2) 0.037(2) 0.0271(16) -0.0143(14) 0.0014(16) 0.0009(17)
Cu2 0.067(5) 0.071(5) 0.116(6) 0.020(4) -0.040(4) -0.015(4)
N1 0.056(17) 0.042(16) 0.074(18) -0.041(13) -0.023(15) 0.020(13)
N2 0.052(15) 0.033(13) 0.031(12) -0.023(10) -0.006(11) -0.006(11)
N3 0.039(9) 0.022(8) 0.028(8) -0.016(7) 0.007(7) -0.005(7)
N4 0.069(11) 0.049(10) 0.049(10) -0.012(8) -0.015(8) -0.015(8)
C4 0.05(2) 0.05(2) 0.028(14) -0.016(13) 0.007(14) -0.017(16)
C5 0.04(2) 0.08(3) 0.046(18) -0.032(17) -0.001(16) -0.002(18)
C6 0.05(2) 0.09(3) 0.048(19) -0.011(18) -0.004(16) -0.041(19)

loop_
_atom_type_symbol
_atom_type_description
_atom_type_scat_dispersion_real
_atom_type_scat_dispersion_imag
_atom_type_scat_source
C C 0.0033 0.0016 'International Tables Vol C Tables 4.2.6.8 and 6.1.1.4'
H H 0.0000 0.0000 'International Tables Vol C Tables 4.2.6.8 and 6.1.1.4'
N N 0.0061 0.0033 'International Tables Vol C Tables 4.2.6.8 and 6.1.1.4'
O O 0.0106 0.0060 'International Tables Vol C Tables 4.2.6.8 and 6.1.1.4'
Si Si 0.0817 0.0704 'International Tables Vol C Tables 4.2.6.8 and 6.1.1.4'
Cu Cu 0.3201 1.2651 'International Tables Vol C Tables 4.2.6.8 and 6.1.1.4'
W W -0.8490 6.8722 'International Tables Vol C Tables 4.2.6.8 and 6.1.1.4'
Gd Gd -0.1653 3.9035 'International Tables Vol C Tables 4.2.6.8 and 6.1.1.4'

loop_
_geom_angle_atom_site_label_1
_geom_angle_atom_site_label_2
_geom_angle_atom_site_label_3
_geom_angle
_geom_angle_site_symmetry_1
_geom_angle_site_symmetry_3
O36 Gd1 O39 71.7(5) . .
O36 Gd1 O1W 83.7(8) . .
O39 Gd1 O1W 81.1(7) . .
O36 Gd1 O20 78.6(6) . .
O39 Gd1 O20 123.4(6) . .
O1W Gd1 O20 141.9(7) . .
O36 Gd1 O24 120.6(6) . .
O39 Gd1 O24 78.7(5) . .
O1W Gd1 O24 140.6(7) . .
O20 Gd1 O24 76.8(6) . .
O36 Gd1 O11 141.1(5) . 1_455
O39 Gd1 O11 147.1(6) . 1_455
O1W Gd1 O11 101.5(7) . 1_455
O20 Gd1 O11 74.0(6) . 1_455
O24 Gd1 O11 79.2(5) . 1_455
O36 Gd1 O3W 140.3(6) . .
O39 Gd1 O3W 76.1(6) . .
O1W Gd1 O3W 68.7(8) . .
O20 Gd1 O3W 140.0(6) . .
O24 Gd1 O3W 73.7(6) . .
O11 Gd1 O3W 74.5(6) 1_455 .
O36 Gd1 O2W 76.7(6) . .
O39 Gd1 O2W 138.4(6) . .
O1W Gd1 O2W 69.0(8) . .
O20 Gd1 O2W 74.3(6) . .
O24 Gd1 O2W 142.0(6) . .
O11 Gd1 O2W 69.7(6) 1_455 .
O3W Gd1 O2W 116.1(7) . .
O15 Si1 O4 108.1(9) . .
O15 Si1 O21 111.6(8) . .
O4 Si1 O21 108.0(8) . .
O15 Si1 O28 108.5(8) . .
O4 Si1 O28 108.5(9) . .
O21 Si1 O28 112.0(8) . .
W3 O2 W1 119.8(9) . .
W1 O3 W5 150.9(8) . .
Si1 O4 W3 127.0(8) . .
Si1 O4 W1 124.0(9) . .
W3 O4 W1 92.0(6) . .
Si1 O4 W2 122.1(8) . .
W3 O4 W2 91.2(6) . .
W1 O4 W2 90.4(5) . .
W4 O5 W1 148.0(10) . .
W1 O6 W2 121.1(9) . .
W7 O8 W2 151.3(10) . .
W2 O9 W6 150.0(8) . .
W2 O10 W3 121.4(8) . .
W3 O11 Gd1 147.6(9) . 1_655
W3 O12 W9 151.9(11) . .
W8 O13 W3 151.2(10) . .
Si1 O15 W4 123.5(8) . .
Si1 O15 W10 123.6(9) . .
W4 O15 W10 91.8(5) . .
Si1 O15 W9 125.5(9) . .
W4 O15 W9 90.4(5) . .
W10 O15 W9 92.4(5) . .
W4 O16 W9 120.9(9) . .
W4 O17 W10 119.9(8) . .
W4 O18 W5 155.3(9) . .
W5 O20 Gd1 131.2(7) . .
Si1 O21 W5 128.5(9) . .
Si1 O21 W6 127.2(8) . .
W5 O21 W6 94.0(5) . .
W6 O22 W5 116.3(7) . .
W6 O24 Gd1 134.8(8) . .
W7 O25 W6 156.6(9) . .
W11 O27 W7 121.3(8) . .
Si1 O28 W7 124.6(7) . .
Si1 O28 W11 121.9(9) . .
W7 O28 W11 93.0(6) . .
Si1 O28 W8 124.5(9) . .
W7 O28 W8 91.0(6) . .
W11 O28 W8 92.7(5) . .
W8 O29 W7 123.1(8) . .
W8 O31 W11 122.3(8) . .
W9 O32 W8 154.5(8) . .
W9 O34 W10 122.3(7) . .
W10 O36 Gd1 160.0(9) . .
W11 O37 W10 141.8(8) . .
W11 O39 Gd1 158.0(9) . .
O1 W1 O3 103.2(7) . .
O1 W1 O6 98.7(8) . .
O3 W1 O6 90.6(7) . .
O1 W1 O5 102.0(7) . .
O3 W1 O5 88.3(7) . .
O6 W1 O5 158.9(7) . .
O1 W1 O2 99.0(7) . .
O3 W1 O2 157.8(7) . .
O6 W1 O2 85.1(7) . .
O5 W1 O2 88.0(7) . .
O1 W1 O4 170.2(7) . .
O3 W1 O4 84.8(6) . .
O6 W1 O4 75.3(6) . .
O5 W1 O4 83.6(6) . .
O2 W1 O4 73.0(6) . .
O7 W2 O9 102.3(8) . .
O7 W2 O10 100.4(8) . .
O9 W2 O10 157.3(6) . .
O7 W2 O8 103.2(8) . .
O9 W2 O8 87.2(7) . .
O10 W2 O8 88.1(7) . .
O7 W2 O6 99.1(8) . .
O9 W2 O6 89.5(8) . .
O10 W2 O6 86.4(7) . .
O8 W2 O6 157.6(7) . .
O7 W2 O4 169.7(8) . .
O9 W2 O4 84.6(6) . .
O10 W2 O4 72.8(6) . .
O8 W2 O4 84.6(6) . .
O6 W2 O4 73.1(6) . .
O11 W3 O12 101.0(8) . .
O11 W3 O2 99.1(8) . .
O12 W3 O2 90.6(7) . .
O11 W3 O13 102.1(7) . .
O12 W3 O13 87.4(8) . .
O2 W3 O13 158.7(7) . .
O11 W3 O10 100.6(7) . .
O12 W3 O10 158.3(7) . .
O2 W3 O10 87.3(7) . .
O13 W3 O10 86.8(7) . .
O11 W3 O4 172.5(7) . .
O12 W3 O4 84.1(7) . .
O2 W3 O4 75.2(7) . .
O13 W3 O4 83.5(6) . .
O10 W3 O4 74.5(6) . .
O14 W4 O18 101.3(8) . .
O14 W4 O17 99.1(8) . .
O18 W4 O17 90.2(7) . .
O14 W4 O5 99.8(8) . .
O18 W4 O5 86.8(7) . .
O17 W4 O5 161.1(7) . .
O14 W4 O16 100.0(8) . .
O18 W4 O16 158.7(7) . .
O17 W4 O16 87.9(7) . .
O5 W4 O16 88.1(7) . .
O14 W4 O15 172.2(7) . .
O18 W4 O15 83.7(6) . .
O17 W4 O15 74.7(6) . .
O5 W4 O15 86.4(6) . .
O16 W4 O15 75.3(6) . .
O19 W5 O20 99.5(7) . .
O19 W5 O18 100.7(7) . .
O20 W5 O18 94.5(7) . .
O19 W5 O22 98.5(6) . .
O20 W5 O22 95.1(8) . .
O18 W5 O22 156.8(6) . .
O19 W5 O3 93.3(7) . .
O20 W5 O3 167.1(6) . .
O18 W5 O3 81.6(6) . .
O22 W5 O3 84.4(7) . .
O19 W5 O21 170.7(6) . .
O20 W5 O21 86.7(7) . .
O18 W5 O21 85.6(6) . .
O22 W5 O21 73.9(5) . .
O3 W5 O21 80.8(6) . .
O24 W6 O23 101.0(8) . .
O24 W6 O25 94.5(7) . .
O23 W6 O25 101.7(7) . .
O24 W6 O22 94.2(7) . .
O23 W6 O22 97.6(7) . .
O25 W6 O22 156.9(7) . .
O24 W6 O9 166.5(6) . .
O23 W6 O9 92.4(7) . .
O25 W6 O9 81.8(6) . .
O22 W6 O9 84.8(7) . .
O24 W6 O21 85.1(7) . .
O23 W6 O21 170.0(7) . .
O25 W6 O21 85.5(5) . .
O22 W6 O21 73.9(6) . .
O9 W6 O21 81.7(6) . .
O26 W7 O25 103.6(7) . .
O26 W7 O8 102.2(8) . .
O25 W7 O8 85.0(7) . .
O26 W7 O29 100.7(7) . .
O25 W7 O29 155.6(6) . .
O8 W7 O29 88.4(7) . .
O26 W7 O27 99.6(8) . .
O25 W7 O27 90.0(6) . .
O8 W7 O27 158.3(7) . .
O29 W7 O27 87.6(7) . .
O26 W7 O28 170.6(7) . .
O25 W7 O28 82.5(6) . .
O8 W7 O28 85.3(7) . .
O29 W7 O28 73.6(6) . .
O27 W7 O28 73.0(6) . .
O30 W8 O31 102.8(8) . .
O30 W8 O13 102.2(8) . .
O31 W8 O13 155.0(6) . .
O30 W8 O29 100.6(7) . .
O31 W8 O29 89.8(7) . .
O13 W8 O29 85.4(7) . .
O30 W8 O32 102.2(8) . .
O31 W8 O32 89.7(7) . .
O13 W8 O32 85.3(7) . .
O29 W8 O32 156.7(6) . .
O30 W8 O28 171.7(8) . .
O31 W8 O28 73.5(6) . .
O13 W8 O28 81.6(6) . .
O29 W8 O28 72.2(6) . .
O32 W8 O28 85.3(6) . .
O33 W9 O34 100.8(8) . .
O33 W9 O32 104.6(7) . .
O34 W9 O32 93.1(7) . .
O33 W9 O16 97.5(8) . .
O34 W9 O16 88.4(7) . .
O32 W9 O16 157.2(6) . .
O33 W9 O12 102.7(8) . .
O34 W9 O12 156.4(7) . .
O32 W9 O12 83.4(7) . .
O16 W9 O12 86.2(7) . .
O33 W9 O15 169.7(7) . .
O34 W9 O15 74.4(6) . .
O32 W9 O15 85.0(6) . .
O16 W9 O15 73.4(6) . .
O12 W9 O15 82.0(6) . .
O35 W10 O36 102.9(9) . .
O35 W10 O37 100.5(7) . .
O36 W10 O37 92.3(7) . .
O35 W10 O17 100.7(7) . .
O36 W10 O17 94.4(7) . .
O37 W10 O17 155.7(7) . .
O35 W10 O34 95.4(8) . .
O36 W10 O34 161.7(7) . .
O37 W10 O34 83.7(6) . .
O17 W10 O34 82.6(6) . .
O35 W10 O15 165.5(7) . .
O36 W10 O15 90.9(7) . .
O37 W10 O15 83.1(6) . .
O17 W10 O15 73.5(6) . .
O34 W10 O15 70.8(5) . .
O38 W11 O39 105.6(8) . .
O38 W11 O37 101.0(7) . .
O39 W11 O37 93.9(7) . .
O38 W11 O27 99.2(7) . .
O39 W11 O27 92.4(7) . .
O37 W11 O27 156.3(7) . .
O38 W11 O31 91.7(7) . .
O39 W11 O31 162.7(8) . .
O37 W11 O31 83.1(6) . .
O27 W11 O31 84.1(6) . .
O38 W11 O28 161.7(7) . .
O39 W11 O28 91.3(7) . .
O37 W11 O28 84.4(7) . .
O27 W11 O28 72.6(6) . .
O31 W11 O28 71.5(6) . .
N2 Cu1 N3 95.3(9) . .
N2 Cu1 N4 172.3(10) . .
N3 Cu1 N4 84.5(9) . .
N2 Cu1 N1 85.6(10) . .
N3 Cu1 N1 178.7(9) . .
N4 Cu1 N1 94.5(10) . .
N2 Cu1 O4W 96.0(8) . .
N3 Cu1 O4W 95.8(8) . .
N4 Cu1 O4W 91.7(9) . .
N1 Cu1 O4W 85.1(9) . .
N6 Cu2 N6 180.0(19) . 2_975
N6 Cu2 N5 85.4(12) . .
N6 Cu2 N5 94.6(12) 2_975 .
N6 Cu2 N5 94.6(12) . 2_975
N6 Cu2 N5 85.4(12) 2_975 2_975
N5 Cu2 N5 180.000(3) . 2_975
C1 N1 Cu1 111.9(19) . .
C1 N1 H1A 109.2 . .
Cu1 N1 H1A 109.2 . .
C1 N1 H1B 109.2 . .
Cu1 N1 H1B 109.2 . .
H1A N1 H1B 107.9 . .
C2 N2 Cu1 110.9(19) . .
C2 N2 H2B 109.4 . .
Cu1 N2 H2B 109.4 . .
C2 N2 H2C 109.4 . .
Cu1 N2 H2C 109.4 . .
H2B N2 H2C 108.0 . .
C4 N3 Cu1 108.9(14) . .
C4 N3 H3A 109.9 . .
Cu1 N3 H3A 109.9 . .
C4 N3 H3B 109.9 . .
Cu1 N3 H3B 109.9 . .
H3A N3 H3B 108.3 . .
C5 N4 Cu1 108.1(17) . .
C5 N4 H4B 110.1 . .
Cu1 N4 H4B 110.1 . .
C5 N4 H4C 110.1 . .
Cu1 N4 H4C 110.1 . .
H4B N4 H4C 108.4 . .
C7 N5 Cu2 104.2(18) . .
C7 N5 H5A 110.9 . .
Cu2 N5 H5A 110.9 . .
C7 N5 H5B 110.9 . .
Cu2 N5 H5B 110.9 . .
H5A N5 H5B 108.9 . .
C8 N6 Cu2 112(2) . .
C8 N6 H6A 109.2 . .
Cu2 N6 H6A 109.2 . .
C8 N6 H6B 109.2 . .
Cu2 N6 H6B 109.2 . .
H6A N6 H6B 107.9 . .
C2 C1 N1 105(3) . .
C2 C1 H1C 110.6 . .
N1 C1 H1C 110.6 . .
C2 C1 H1D 110.6 . .
N1 C1 H1D 110.6 . .
H1C C1 H1D 108.8 . .
N2 C2 C1 121(3) . .
N2 C2 C3 126(3) . .
C1 C2 C3 111(4) . .
N2 C2 H2A 95.0 . .
C1 C2 H2A 95.0 . .
C3 C2 H2A 95.0 . .
C2 C3 H3C 109.5 . .
C2 C3 H3D 109.5 . .
H3C C3 H3D 109.5 . .
C2 C3 H3E 109.5 . .
H3C C3 H3E 109.5 . .
H3D C3 H3E 109.5 . .
C6 C4 C5 115(3) . .
C6 C4 N3 114(2) . .
C5 C4 N3 104(2) . .
C6 C4 H4A 107.7 . .
C5 C4 H4A 107.7 . .
N3 C4 H4A 107.7 . .
C4 C5 N4 110(3) . .
C4 C5 H5C 109.7 . .
N4 C5 H5C 109.7 . .
C4 C5 H5D 109.7 . .
N4 C5 H5D 109.7 . .
H5C C5 H5D 108.2 . .
C4 C6 H6C 109.5 . .
C4 C6 H6D 109.5 . .
H6C C6 H6D 109.5 . .
C4 C6 H6E 109.5 . .
H6C C6 H6E 109.5 . .
H6D C6 H6E 109.5 . .
C8 C7 C9 100(3) . .
C8 C7 N5 107(3) . .
C9 C7 N5 126(3) . .
C8 C7 H7A 107.5 . .
C9 C7 H7A 107.5 . .
N5 C7 H7A 107.5 . .
N6 C8 C7 112(3) . .
N6 C8 H8A 109.3 . .
C7 C8 H8A 109.3 . .
N6 C8 H8B 109.3 . .
C7 C8 H8B 109.3 . .
H8A C8 H8B 107.9 . .
C7 C9 H9A 109.5 . .
C7 C9 H9B 109.5 . .
H9A C9 H9B 109.5 . .
C7 C9 H9C 109.5 . .
H9A C9 H9C 109.5 . .
H9B C9 H9C 109.5 . .

loop_
_geom_bond_atom_site_label_1
_geom_bond_atom_site_label_2
_geom_bond_distance
_geom_bond_site_symmetry_2
Gd1 O36 2.315(17) .
Gd1 O39 2.329(16) .
Gd1 O1W 2.37(3) .
Gd1 O20 2.398(18) .
Gd1 O24 2.402(17) .
Gd1 O11 2.433(16) 1_455
Gd1 O3W 2.53(2) .
Gd1 O2W 2.58(2) .
Si1 O15 1.621(15) .
Si1 O4 1.620(18) .
Si1 O21 1.622(15) .
Si1 O28 1.650(17) .
O1 W1 1.695(17) .
O2 W3 1.905(15) .
O2 W1 1.951(17) .
O3 W1 1.856(19) .
O3 W5 2.053(19) .
O4 W3 2.289(16) .
O4 W1 2.347(16) .
O4 W2 2.391(15) .
O5 W4 1.906(17) .
O5 W1 1.921(16) .
O6 W1 1.898(17) .
O6 W2 1.964(17) .
O7 W2 1.700(17) .
O8 W7 1.893(17) .
O8 W2 1.900(17) .
O9 W2 1.879(18) .
O9 W6 2.03(2) .
O10 W2 1.893(15) .
O10 W3 1.941(16) .
O11 W3 1.707(17) .
O11 Gd1 2.433(16) 1_655
O12 W3 1.845(16) .
O12 W9 1.986(17) .
O13 W8 1.895(17) .
O13 W3 1.923(17) .
O14 W4 1.73(2) .
O15 W4 2.325(16) .
O15 W10 2.330(16) .
O15 W9 2.388(14) .
O16 W4 1.912(16) .
O16 W9 1.932(17) .
O17 W4 1.898(17) .
O17 W10 1.964(18) .
O18 W4 1.896(13) .
O18 W5 1.912(13) .
O19 W5 1.707(15) .
O20 W5 1.726(18) .
O21 W5 2.237(13) .
O21 W6 2.249(14) .
O22 W6 1.923(16) .
O22 W5 1.940(16) .
O23 W6 1.736(14) .
O24 W6 1.662(19) .
O25 W7 1.888(14) .
O25 W6 1.919(14) .
O26 W7 1.690(17) .
O27 W11 1.928(15) .
O27 W7 1.948(16) .
O28 W7 2.313(16) .
O28 W11 2.345(16) .
O28 W8 2.386(15) .
O29 W8 1.895(14) .
O29 W7 1.917(14) .
O30 W8 1.689(15) .
O31 W8 1.861(17) .
O31 W11 2.047(14) .
O32 W9 1.895(16) .
O32 W8 1.904(16) .
O33 W9 1.680(17) .
O34 W9 1.789(17) .
O34 W10 2.093(15) .
O35 W10 1.736(18) .
O36 W10 1.752(16) .
O37 W11 1.882(16) .
O37 W10 1.952(15) .
O38 W11 1.729(17) .
O39 W11 1.763(15) .
O4W Cu1 2.322(19) .
Cu1 N2 1.96(2) .
Cu1 N3 1.984(19) .
Cu1 N4 2.03(3) .
Cu1 N1 2.05(2) .
Cu2 N6 1.93(3) .
Cu2 N6 1.93(3) 2_975
Cu2 N5 2.07(3) .
Cu2 N5 2.07(3) 2_975
N1 C1 1.55(4) .
N1 H1A 0.9000 .
N1 H1B 0.9000 .
N2 C2 1.42(4) .
N2 H2B 0.9000 .
N2 H2C 0.9000 .
N3 C4 1.52(4) .
N3 H3A 0.9000 .
N3 H3B 0.9000 .
N4 C5 1.49(4) .
N4 H4B 0.9000 .
N4 H4C 0.9000 .
N5 C7 1.57(4) .
N5 H5A 0.9000 .
N5 H5B 0.9000 .
N6 C8 1.36(4) .
N6 H6A 0.9000 .
N6 H6B 0.9000 .
C1 C2 1.49(5) .
C1 H1C 0.9700 .
C1 H1D 0.9700 .
C2 C3 1.496(10) .
C2 H2A 0.9800 .
C3 H3C 0.9600 .
C3 H3D 0.9600 .
C3 H3E 0.9600 .
C4 C6 1.48(4) .
C4 C5 1.492(10) .
C4 H4A 0.9800 .
C5 H5C 0.9700 .
C5 H5D 0.9700 .
C6 H6C 0.9600 .
C6 H6D 0.9600 .
C6 H6E 0.9600 .
C7 C8 1.486(10) .
C7 C9 1.504(10) .
C7 H7A 0.9800 .
C8 H8A 0.9700 .
C8 H8B 0.9700 .
C9 H9A 0.9600 .
C9 H9B 0.9600 .
C9 H9C 0.9600 .

loop_
_geom_hbond_atom_site_label_D
_geom_hbond_atom_site_label_H
_geom_hbond_atom_site_label_A
_geom_hbond_distance_DH
_geom_hbond_distance_HA
_geom_hbond_distance_DA
_geom_hbond_angle_DHA
_geom_hbond_site_symmetry_A
N1 H1A O35 0.90 2.34 3.20(3) 158.2 2_974
N2 H2B O29 0.90 2.30 3.19(3) 169.9 1_565
N2 H2C O9W 0.90 2.31 3.17(3) 161.5 2_775
N3 H3A O16 0.90 2.13 3.02(3) 174.5 .
N3 H3B O27 0.90 2.26 3.15(2) 168.8 1_565
N4 H4B O31 0.90 2.43 3.32(3) 170.6 2_974
N4 H4B O37 0.90 2.50 3.11(3) 124.9 2_974
N4 H4C O34 0.90 2.31 3.02(3) 136.8 2_974
N5 H5B O1 0.90 2.50 2.99(4) 114.9 2_975
N5 H5B O22 0.90 2.50 3.36(3) 158.8 1_655
N6 H6A O9W 0.90 2.52 3.32(4) 148.2 1_755
N6 H6B O19 0.90 2.11 3.00(4) 169.0 2_875
